data_2007039
loop_
_publ_author_name
'Kyoko Tamaki'
'Nobuo Okabe'

_publ_section_title Diaquabis[<i>N</i>-(1-naphthyl)-<i>N</i>-nitrosohydroxylaminato-<i>O</i>,<i>O</i>']cobalt(II)
_journal_issue 2
_journal_name_full 'Acta Crystallographica Section C'
_journal_page_first 195
_journal_page_last 197
_journal_paper_doi 10.1107/S0108270197013620
_journal_volume 54
_journal_year 1998
_chemical_formula_iupac '[Co(C~10~H~7~N~2~O~2~)~2~(H~2~O)~2~]'
_chemical_formula_moiety 'C20 H18 Co N4 O6'
_chemical_formula_sum 'C20 H18 Co N4 O6'
_chemical_formula_weight 469.32
_space_group_IT_number 15
_symmetry_cell_setting monoclinic
_symmetry_space_group_name_Hall '-C 2yc'
_symmetry_space_group_name_H-M 'C 1 2/c 1'
_atom_type_scat_source 'International Tables for X-ray Crystallography (Vol. IV)'
_cell_angle_alpha 90
_cell_angle_beta 105.30(2)
_cell_angle_gamma 90
_cell_formula_units_Z 4
_cell_length_a 31.647(3)
_cell_length_b 5.598(5)
_cell_length_c 11.327(2)
_cell_measurement_reflns_used 20
_cell_measurement_temperature 296
_cell_measurement_theta_max 22.2
_cell_measurement_theta_min 15.6
_cell_volume 1935.6(18)
_computing_cell_refinement 'MSC/AFC Diffractometer Control Software'
_computing_data_collection
; MSC/AFC Diffractometer Control Software (Molecular Structure
Corporation, 1988)
;
_computing_data_reduction
;TEXSAN (Molecular Structure
Corporation, 1985)
;
_computing_molecular_graphics 'ORTEPII (Johnson, 1976)'
_computing_structure_refinement TEXSAN
_computing_structure_solution 'SHELXS86 (Sheldrick, 1986); DIRDIF (Beurskens, 1984)'
_diffrn_measurement_device 'Rigaku AFC-5R'
_diffrn_measurement_method \w-2\q
_diffrn_radiation_type MoK\a
_diffrn_radiation_wavelength 0.71069
_diffrn_reflns_av_R_equivalents 0.025
_diffrn_reflns_limit_h_max 40
_diffrn_reflns_limit_h_min 0
_diffrn_reflns_limit_k_max 7
_diffrn_reflns_limit_k_min 0
_diffrn_reflns_limit_l_max 13
_diffrn_reflns_limit_l_min -14
_diffrn_reflns_number 2505
_diffrn_reflns_theta_max 27.5
_diffrn_standards_decay_% 0
_diffrn_standards_interval_count 150
_diffrn_standards_interval_time 97
_diffrn_standards_number 3
_exptl_absorpt_coefficient_mu 0.929
_exptl_absorpt_correction_type none
_exptl_crystal_colour red
_exptl_crystal_density_diffrn 1.610
_exptl_crystal_density_meas ?
_exptl_crystal_description needle
_exptl_crystal_size_max 0.3
_exptl_crystal_size_mid 0.1
_exptl_crystal_size_min 0.02
_refine_diff_density_max 0.30
_refine_diff_density_min -0.25
_refine_ls_extinction_method none
_refine_ls_goodness_of_fit_obs 1.22
_refine_ls_hydrogen_treatment 'All H-atom parameters refined'
_refine_ls_number_parameters 177
_refine_ls_number_reflns 1763
_refine_ls_R_factor_obs .040
_refine_ls_shift/esd_max 0.000
_refine_ls_structure_factor_coef F
_refine_ls_weighting_details 'w = 4F~o~^2^/\s^2^(F~o~^2^)'
_refine_ls_weighting_scheme calc
_refine_ls_wR_factor_obs .041
_reflns_number_observed 1587
_reflns_number_total 2460
_reflns_observed_criterion I>\s(I)
_cod_data_source_file ta1101.cif
_cod_data_source_block global
_cod_depositor_comments
;
The following automatic conversions were performed:

'_exptl_absorpt_correction_type' value 'None' changed to 'none'
according to /home/saulius/struct/CIF-dictionaries/cif_core.dic
dictionary named 'cif_core.dic' version 2.4.1 from 2010-06-29.

Automatic conversion script
Id: cif_fix_values 1715 2011-07-08 13:25:40Z adriana 

The following automatic conversions were performed:

'_exptl_crystal_density_meas' value 'not measured' was changed to '?'
- the value is perceived as not measured.

Automatic conversion script
Id: cif_fix_values 3008 2015-01-20 13:52:24Z robertas 

The following automatic conversions were performed:

'_refine_ls_weighting_scheme' value 'w = 4F~o~^2^/\s^2^(F~o~^2^)' was
changed to 'calc'. New tag '_refine_ls_weighting_details' was
created. The value of the new tag was set to 'w =
4F~o~^2^/\s^2^(F~o~^2^)'.

Automatic conversion script
Id: cif_fix_values 3143 2015-03-26 13:38:13Z robertas 
;
_cod_original_cell_volume 1936(2)
_cod_original_sg_symbol_H-M 'C 2/c'
_cod_database_code 2007039

loop_
_symmetry_equiv_pos_as_xyz
x,y,z
-x,y,1/2-z
-x,-y,-z
x,-y,1/2+z
1/2+x,1/2+y,z
1/2-x,1/2+y,1/2-z
1/2-x,1/2-y,-z
1/2+x,1/2-y,1/2+z

loop_
_atom_site_aniso_label
_atom_site_aniso_U_11
_atom_site_aniso_U_22
_atom_site_aniso_U_33
_atom_site_aniso_U_12
_atom_site_aniso_U_13
_atom_site_aniso_U_23
Co(1) .0276(3) .0205(3) .0207(3) 0 .0093(2) 0
O(1) .0350(10) .0320(10) .0183(9) -.0067(9) .0051(8) .0009(8)
O(2) .0390(10) .0360(10) .0250(10) -.0140(10) .0079(8) .0020(9)
O(3) .061(2) .0310(10) .0270(10) -.0190(10) .0190(10) -.0040(10)
N(1) .0280(10) .0250(10) .0200(10) -.0020(10) .0054(9) .0000(10)
N(2) .0380(10) .0340(10) .0230(10) -.0070(10) .0080(10) .0020(10)
C(1) .0260(10) .0250(10) .0240(10) -.0010(10) .0020(10) .0040(10)
C(2) .037(2) .0320(10) .0320(10) .0020(10) .0090(10) -.0030(10)
C(3) .048(2) .031(2) .034(2) .0010(10) .0040(10) -.0100(10)
C(4) .042(2) .032(2) .035(2) -.0090(10) .0000(10) -.0040(10)
C(5) .031(2) .049(2) .046(2) -.013(2) .0060(10) .004(2)
C(6) .031(2) .060(2) .048(2) -.004(2) .0140(10) .004(2)
C(7) .035(2) .050(2) .039(2) .003(2) .0150(10) -.005(2)
C(8) .0310(10) .032(2) .0330(10) -.0010(10) .0090(10) -.0010(10)
C(9) .0280(10) .0250(10) .0240(10) .0010(10) .0050(10) .0040(10)
C(10) .0310(10) .0300(10) .0310(10) -.0040(10) .0030(10) .0040(10)

loop_
_atom_site_label
_atom_site_fract_x
_atom_site_fract_y
_atom_site_fract_z
Co(1) 0 .18570(10) .25
O(1) .05031(6) .4395(4) .2768(2)
O(2) .02248(6) .2250(4) .4381(2)
O(3) -.03525(8) -.0898(4) .3111(2)
N(1) .06819(7) .4757(4) .3953(2)
N(2) .05476(8) .3719(4) .4799(2)
C(1) .10218(8) .6519(5) .4337(2)
C(2) .09800(10) .8146(6) .5189(3)
C(3) .13010(10) .9912(6) .5591(3)
C(4) .16550(10) 1.0005(6) .5111(3)
C(5) .20820(10) .8349(7) .3766(3)
C(6) .21370(10) .6684(7) .2957(3)
C(7) .18240(10) .4892(7) .2560(3)
C(8) .14570(10) .4783(5) .2979(3)
C(9) .13891(8) .6504(5) .3828(2)
C(10) .17085(9) .8320(5) .4237(3)
H(1) .0730(9) .815(5) .547(2)
H(2) .1270(10) 1.094(6) .611(3)
H(3) .1860(10) 1.125(6) .539(3)
H(4) .2280(10) .953(6) .406(3)
H(5) .2380(10) .680(6) .267(3)
H(6) .1850(10) .378(6) .199(3)
H(7) .1250(10) .359(6) .277(3)
H(31) -.0280(10) -.106(8) .379(4)
H(32) -.0400(10) -.236(8) .278(4)

loop_
_geom_angle_atom_site_label_1
_geom_angle_atom_site_label_2
_geom_angle_atom_site_label_3
_geom_angle_site_symmetry_1
_geom_angle_site_symmetry_3
_geom_angle
_geom_angle_publ_flag
O(1) Co(1) O(1) 1_555 2_555 94.60(10) yes
O(1) Co(1) O(2) . . 74.80(7) yes
O(1) Co(1) O(2) 1_555 2_555 96.80(8) yes
O(1) Co(1) O(3) 1_555 1_555 152.83(8) yes
O(1) Co(1) O(3) 1_555 2_555 95.50(10) yes
O(2) Co(1) O(2) 1_555 2_555 167.80(10) yes
O(2) Co(1) O(3) 1_555 1_555 79.00(8) yes
O(2) Co(1) O(3) 1_555 2_555 110.18(9) yes
O(3) Co(1) O(3) 1_555 2_555 86.80(10) yes
Co(1) O(1) N(1) . . 110.80(10) yes
Co(1) O(2) N(2) . . 117.7(2) yes
O(1) N(1) N(2) . . 123.3(2) yes
O(1) N(1) C(1) . . 119.7(2) yes
N(2) N(1) C(1) . . 116.9(2) yes
O(2) N(2) N(1) . . 113.5(2) yes
N(1) C(1) C(2) . . 117.9(2) yes
N(1) C(1) C(9) . . 119.8(2) yes
C(2) C(1) C(9) . . 122.3(3) yes
C(1) C(2) C(3) . . 120.3(3) yes
C(2) C(3) C(4) . . 119.7(3) yes
C(3) C(4) C(10) . . 121.1(3) yes
C(6) C(5) C(10) . . 121.2(3) yes
C(5) C(6) C(7) . . 120.3(3) yes
C(6) C(7) C(8) . . 121.0(3) yes
C(7) C(8) C(9) . . 120.0(3) yes
C(1) C(9) C(8) . . 124.3(2) yes
C(1) C(9) C(10) . . 116.7(2) yes
C(8) C(9) C(10) . . 119.0(2) yes
C(4) C(10) C(5) . . 121.5(3) yes
C(4) C(10) C(9) . . 120.0(3) yes
C(5) C(10) C(9) . . 118.5(3) yes

loop_
_geom_bond_atom_site_label_1
_geom_bond_atom_site_label_2
_geom_bond_site_symmetry_1
_geom_bond_site_symmetry_2
_geom_bond_distance
_geom_bond_publ_flag
Co(1) O(1) . . 2.095(2) yes
Co(1) O(2) . . 2.073(2) yes
Co(1) O(3) . . 2.124(3) yes
O(1) N(1) . . 1.327(3) yes
O(2) N(2) . . 1.300(3) yes
N(1) N(2) . . 1.285(3) yes
N(1) C(1) . . 1.440(3) yes
C(1) C(2) . . 1.358(4) yes
C(1) C(9) . . 1.427(4) yes
C(2) C(3) . . 1.405(4) yes
C(3) C(4) . . 1.369(5) yes
C(4) C(10) . . 1.410(4) yes
C(5) C(6) . . 1.352(5) yes
C(5) C(10) . . 1.419(4) yes
C(6) C(7) . . 1.398(5) yes
C(7) C(8) . . 1.368(4) yes
C(8) C(9) . . 1.417(4) yes
C(9) C(9) . . 1.422(4) yes
O(3) H(31) . . .75(4) no
O(3) H(32) . . .89(4) no
C(2) H(1) . . .93(3) no
C(3) H(2) . . .85(3) no
C(4) H(3) . . .94(3) no
C(5) H(4) . . .91(3) no
C(6) H(5) . . .91(3) no
C(7) H(6) . . .91(3) no
C(8) H(7) . . .93(3) no

loop_
_geom_torsion_atom_site_label_1
_geom_torsion_atom_site_label_2
_geom_torsion_atom_site_label_3
_geom_torsion_atom_site_label_4
_geom_torsion_site_symmetry_1
_geom_torsion_site_symmetry_2
_geom_torsion_site_symmetry_3
_geom_torsion_site_symmetry_4
_geom_torsion
_geom_torsion_publ_flag
Co(1) O(1) N(1) N(2) . 1_555 1_555 1_555 -2.0(3) no
Co(1) O(1) N(1) C(1) . 1_555 1_555 1_555 -177.2(2) no
Co(1) O(1) N(1) N(2) . 2_555 2_555 2_555 -2.0(3) no
Co(1) O(1) N(1) C(1) . 2_555 2_555 2_555 -177.2(2) no
Co(1) O(2) N(2) N(1) . 1_555 1_555 1_555 0.5(3) no
Co(1) O(2) N(2) N(1) . 2_555 2_555 2_555 0.5(3) no
O(1) Co(1) O(1) N(1) 1_555 . 2_555 2_555 97.3(2) no
O(1) Co(1) O(2) N(2) 1_555 . 1_555 1_555 -1.1(2) no
O(1) Co(1) O(2) N(2) 1_555 . 2_555 2_555 -94.1(2) no
O(1) N(1) N(2) O(2) . . . . 1.1(4) no
O(1) N(1) C(1) C(2) . . . . 129.9(3) no
O(1) N(1) C(1) C(9) . . . . -50.4(3) no
O(2) Co(1) O(1) N(1) 1_555 . 1_555 1_555 1.5(2) no
O(2) Co(1) O(1) N(1) 1_555 . 2_555 2_555 172.6(2) no
O(2) Co(1) O(2) N(2) 1_555 . 2_555 2_555 -48.5(2) no
O(2) N(2) N(1) C(1) . . . . 176.4(2) no
O(3) Co(1) O(1) N(1) 1_555 . 1_555 1_555 -14.2(3) no
O(3) Co(1) O(1) N(1) 1_555 . 2_555 2_555 -107.9(2) no
O(3) Co(1) O(2) N(2) 1_555 . 1_555 1_555 171.6(2) no
O(3) Co(1) O(2) N(2) 1_555 . 2_555 2_555 89.2(2) no
N(1) C(1) C(2) C(3) . . . . -179.7(3) no
N(1) C(1) C(9) C(8) . . . . -2.5(4) no
N(1) C(1) C(9) C(10) . . . . 179.0(2) no
N(2) N(1) C(1) C(2) . . . . -45.5(3) no
N(2) N(1) C(1) C(9) . . . . 134.1(3) no
C(1) C(2) C(3) C(4) . . . . 0.7(5) no
C(1) C(9) C(8) C(7) . . . . -178.8(3) no
C(1) C(9) C(10) C(4) . . . . 0.6(4) no
C(1) C(9) C(10) C(5) . . . . 179.2(3) no
C(2) C(1) C(9) C(8) . . . . 177.1(3) no
C(2) C(1) C(9) C(10) . . . . -1.3(4) no
C(2) C(3) C(4) C(10) . . . . -1.5(5) no
C(3) C(2) C(1) C(9) . . . . 0.7(4) no
C(3) C(4) C(10) C(5) . . . . -177.8(3) no
C(3) C(4) C(10) C(9) . . . . 0.8(5) no
C(4) C(10) C(5) C(6) . . . . 177.9(3) no
C(4) C(10) C(9) C(8) . . . . -178.0(3) no
C(5) C(6) C(7) C(8) . . . . 0.0(5) no
C(5) C(10) C(9) C(8) . . . . 0.6(4) no
C(6) C(5) C(10) C(9) . . . . -0.6(5) no
C(6) C(7) C(8) C(9) . . . . 0.0(5) no
C(7) C(6) C(5) C(10) . . . . 0.3(5) no
C(7) C(8) C(9) C(10) . . . . -0.4(4) no
